data_4080533
loop_
_publ_author_name
'Tseng, Kuei-Nin T.'
'Kampf, Jeff W.'
'Szymczak, Nathaniel K.'

_publ_section_title
;
 Base-Free, Acceptorless, and Chemoselective Alcohol Dehydrogenation
 Catalyzed by an Amide-DerivedNNN-Ruthenium(II) Hydride Complex
;
_journal_issue 7
_journal_name_full Organometallics
_journal_page_first 2046
_journal_paper_doi 10.1021/om4000677
_journal_volume 32
_journal_year 2013
_chemical_formula_sum 'C56 H47 N5 P2 Ru'
_chemical_formula_weight 953.00
_chemical_name_systematic
;
 ?
;
_space_group_IT_number 14
_symmetry_cell_setting monoclinic
_symmetry_space_group_name_Hall '-P 2yn'
_symmetry_space_group_name_H-M 'P 1 21/n 1'
_atom_sites_solution_hydrogens geom
_atom_sites_solution_primary direct
_atom_sites_solution_secondary difmap
_audit_creation_method SHELXL-97
_cell_angle_alpha 90.00
_cell_angle_beta 101.9540(10)
_cell_angle_gamma 90.00
_cell_formula_units_Z 4
_cell_length_a 10.8823(6)
_cell_length_b 21.1719(11)
_cell_length_c 19.4673(10)
_cell_measurement_reflns_used 9898
_cell_measurement_temperature 85(2)
_cell_measurement_theta_max 28.15
_cell_measurement_theta_min 2.20
_cell_volume 4388.0(4)
_computing_cell_refinement 'Bruker SMART'
_computing_data_collection 'Bruker APEX-I CCD'
_computing_data_reduction 'Bruker SAINT'
_computing_molecular_graphics 'Bruker SHELXTL'
_computing_publication_material 'Bruker SHELXTL'
_computing_structure_refinement 'SHELXL-97 (Sheldrick, 2008)'
_computing_structure_solution 'SHELXS-97 (Sheldrick, 2008)'
_diffrn_ambient_temperature 85(2)
_diffrn_measured_fraction_theta_full 1.000
_diffrn_measured_fraction_theta_max 1.000
_diffrn_measurement_device_type 'Bruker SMART APEX-I'
_diffrn_measurement_method '\w scans'
_diffrn_radiation_monochromator graphite
_diffrn_radiation_source 'fine-focus sealed tube'
_diffrn_radiation_type MoK\a
_diffrn_radiation_wavelength 0.71073
_diffrn_reflns_av_R_equivalents 0.0862
_diffrn_reflns_av_sigmaI/netI 0.0633
_diffrn_reflns_limit_h_max 14
_diffrn_reflns_limit_h_min -14
_diffrn_reflns_limit_k_max 28
_diffrn_reflns_limit_k_min -28
_diffrn_reflns_limit_l_max 25
_diffrn_reflns_limit_l_min -25
_diffrn_reflns_number 66424
_diffrn_reflns_theta_full 28.32
_diffrn_reflns_theta_max 28.32
_diffrn_reflns_theta_min 1.92
_exptl_absorpt_coefficient_mu 0.477
_exptl_absorpt_correction_T_max 0.9583
_exptl_absorpt_correction_T_min 0.9362
_exptl_absorpt_correction_type multi-scan
_exptl_absorpt_process_details
;
  Blessing, R. Acta Cryst. (1995) A51 33-38.
  Sheldrick, G.  SADABS (Version 2008/1) Bruker AXS area
  detector absorption and other corrections, University of
  Gottingen, Germany 2008.
;
_exptl_crystal_colour brown
_exptl_crystal_density_diffrn 1.443
_exptl_crystal_density_method 'not measured'
_exptl_crystal_description needle
_exptl_crystal_F_000 1968
_exptl_crystal_size_max 0.14
_exptl_crystal_size_mid 0.10
_exptl_crystal_size_min 0.09
_refine_diff_density_max 0.926
_refine_diff_density_min -0.351
_refine_diff_density_rms 0.089
_refine_ls_extinction_method none
_refine_ls_goodness_of_fit_ref 1.018
_refine_ls_hydrogen_treatment mixed
_refine_ls_matrix_type full
_refine_ls_number_parameters 583
_refine_ls_number_reflns 10917
_refine_ls_number_restraints 0
_refine_ls_restrained_S_all 1.018
_refine_ls_R_factor_all 0.0671
_refine_ls_R_factor_gt 0.0400
_refine_ls_shift/su_max 0.000
_refine_ls_shift/su_mean 0.000
_refine_ls_structure_factor_coef Fsqd
_refine_ls_weighting_details 'calc w=1/[\s^2^(Fo^2^)+(0.0411P)^2^+0.8964P] where P=(Fo^2^+2Fc^2^)/3'
_refine_ls_weighting_scheme calc
_refine_ls_wR_factor_gt 0.0839
_refine_ls_wR_factor_ref 0.0933
_reflns_number_gt 8041
_reflns_number_total 10917
_reflns_threshold_expression >2sigma(I)
_cod_data_source_file om4000677_si_005.cif
_cod_data_source_block kt11793a
_cod_depositor_comments
;
The following automatic conversions were performed:

'_symmetry_cell_setting' value 'Monoclinic' changed to 'monoclinic'
according to /home/saulius/struct/CIF-dictionaries/cif_core.dic
dictionary named 'cif_core.dic' version 2.4.2 from 2011-04-26.

Automatic conversion script
Id: cif_fix_values 1891 2012-01-12 08:04:46Z andrius 
;
_cod_original_sg_symbol_H-M P2(1)/n
_cod_database_code 4080533

loop_
_symmetry_equiv_pos_as_xyz
'x, y, z'
'-x+1/2, y+1/2, -z+1/2'
'-x, -y, -z'
'x-1/2, -y-1/2, z-1/2'

loop_
_atom_site_label
_atom_site_type_symbol
_atom_site_fract_x
_atom_site_fract_y
_atom_site_fract_z
_atom_site_U_iso_or_equiv
_atom_site_adp_type
_atom_site_occupancy
_atom_site_symmetry_multiplicity
_atom_site_calc_flag
_atom_site_refinement_flags
Ru1 Ru 0.489334(18) 0.105748(9) 0.214730(10) 0.01144(6) Uani 1 1 d .
H1 H 0.405(3) 0.0877(13) 0.1443(14) 0.029(8) Uiso 1 1 d .
P1 P 0.35696(6) 0.19103(3) 0.22882(3) 0.01234(13) Uani 1 1 d .
P2 P 0.61538(6) 0.01577(3) 0.20199(3) 0.01302(13) Uani 1 1 d .
N1 N 0.38351(19) 0.04604(9) 0.26954(11) 0.0142(4) Uani 1 1 d .
N2 N 0.5361(2) 0.05049(9) 0.38292(11) 0.0166(4) Uani 1 1 d .
N3 N 0.60689(19) 0.12707(9) 0.30938(10) 0.0143(4) Uani 1 1 d .
N4 N 0.73506(19) 0.20742(9) 0.27339(10) 0.0150(4) Uani 1 1 d .
N5 N 0.60273(18) 0.16516(9) 0.16327(10) 0.0130(4) Uani 1 1 d .
C1 C 0.2680(2) 0.02162(12) 0.23952(14) 0.0187(5) Uani 1 1 d .
C2 C 0.2149(3) -0.02817(13) 0.26947(15) 0.0262(6) Uani 1 1 d .
H2B H 0.1363 -0.0449 0.2461 0.031 Uiso 1 1 calc R
C3 C 0.2752(3) -0.05387(14) 0.33309(16) 0.0315(7) Uani 1 1 d .
H3A H 0.2424 -0.0899 0.3522 0.038 Uiso 1 1 calc R
C4 C 0.3819(3) -0.02592(13) 0.36685(15) 0.0240(6) Uani 1 1 d .
H4B H 0.4225 -0.0411 0.4118 0.029 Uiso 1 1 calc R
C5 C 0.4345(2) 0.02540(12) 0.33690(14) 0.0186(5) Uani 1 1 d .
C6 C 0.6078(2) 0.09591(11) 0.37054(12) 0.0146(5) Uani 1 1 d .
C7 C 0.7080(2) 0.12299(12) 0.42590(13) 0.0167(5) Uani 1 1 d .
C8 C 0.7523(2) 0.10596(13) 0.49517(13) 0.0210(5) Uani 1 1 d .
H8A H 0.7190 0.0708 0.5155 0.025 Uiso 1 1 calc R
C9 C 0.8484(3) 0.14296(14) 0.53375(14) 0.0260(6) Uani 1 1 d .
H9A H 0.8819 0.1326 0.5814 0.031 Uiso 1 1 calc R
C10 C 0.8957(3) 0.19426(14) 0.50419(14) 0.0268(6) Uani 1 1 d .
H10A H 0.9589 0.2194 0.5325 0.032 Uiso 1 1 calc R
C11 C 0.8534(2) 0.21012(13) 0.43400(14) 0.0225(6) Uani 1 1 d .
H11A H 0.8873 0.2451 0.4137 0.027 Uiso 1 1 calc R
C12 C 0.7598(2) 0.17284(12) 0.39480(13) 0.0158(5) Uani 1 1 d .
C13 C 0.6983(2) 0.17178(11) 0.31984(13) 0.0154(5) Uani 1 1 d .
C14 C 0.6953(2) 0.20426(11) 0.20109(13) 0.0138(5) Uani 1 1 d .
C15 C 0.7637(2) 0.24644(12) 0.16753(14) 0.0193(5) Uani 1 1 d .
H15A H 0.8235 0.2738 0.1951 0.023 Uiso 1 1 calc R
C16 C 0.7457(3) 0.24870(12) 0.09608(14) 0.0228(6) Uani 1 1 d .
H16A H 0.7909 0.2776 0.0734 0.027 Uiso 1 1 calc R
C17 C 0.6593(2) 0.20744(12) 0.05795(14) 0.0192(5) Uani 1 1 d .
H17A H 0.6465 0.2070 0.0082 0.023 Uiso 1 1 calc R
C18 C 0.5913(2) 0.16671(11) 0.09123(13) 0.0149(5) Uani 1 1 d .
C19 C 0.1898(2) 0.04904(12) 0.17363(14) 0.0222(6) Uani 1 1 d .
H19A H 0.1796 0.0945 0.1798 0.033 Uiso 1 1 calc R
H19B H 0.1071 0.0287 0.1637 0.033 Uiso 1 1 calc R
H19C H 0.2316 0.0418 0.1343 0.033 Uiso 1 1 calc R
C20 C 0.5034(2) 0.12303(12) 0.04340(13) 0.0190(5) Uani 1 1 d .
H20A H 0.4176 0.1396 0.0362 0.029 Uiso 1 1 calc R
H20B H 0.5066 0.0810 0.0648 0.029 Uiso 1 1 calc R
H20C H 0.5290 0.1201 -0.0019 0.029 Uiso 1 1 calc R
C21 C 0.2611(2) 0.17578(11) 0.29470(13) 0.0147(5) Uani 1 1 d .
C22 C 0.1297(2) 0.17481(11) 0.27951(14) 0.0185(5) Uani 1 1 d .
H22A H 0.0853 0.1846 0.2334 0.022 Uiso 1 1 calc R
C23 C 0.0636(3) 0.15970(12) 0.33085(15) 0.0221(6) Uani 1 1 d .
H23A H -0.0256 0.1594 0.3197 0.027 Uiso 1 1 calc R
C24 C 0.1268(3) 0.14498(12) 0.39856(14) 0.0222(6) Uani 1 1 d .
H24A H 0.0812 0.1349 0.4338 0.027 Uiso 1 1 calc R
C25 C 0.2573(3) 0.14510(12) 0.41417(14) 0.0206(6) Uani 1 1 d .
H25A H 0.3014 0.1347 0.4602 0.025 Uiso 1 1 calc R
C26 C 0.3230(2) 0.16037(11) 0.36267(13) 0.0176(5) Uani 1 1 d .
H26A H 0.4122 0.1603 0.3739 0.021 Uiso 1 1 calc R
C27 C 0.2394(2) 0.22273(11) 0.15522(13) 0.0154(5) Uani 1 1 d .
C28 C 0.2171(2) 0.19321(13) 0.09005(13) 0.0207(6) Uani 1 1 d .
H28A H 0.2621 0.1559 0.0838 0.025 Uiso 1 1 calc R
C29 C 0.1301(3) 0.21737(14) 0.03420(15) 0.0275(6) Uani 1 1 d .
H29A H 0.1173 0.1972 -0.0103 0.033 Uiso 1 1 calc R
C30 C 0.0620(3) 0.27062(14) 0.04279(15) 0.0268(6) Uani 1 1 d .
H30A H 0.0019 0.2870 0.0045 0.032 Uiso 1 1 calc R
C31 C 0.0817(2) 0.30007(13) 0.10767(15) 0.0239(6) Uani 1 1 d .
H31A H 0.0339 0.3363 0.1140 0.029 Uiso 1 1 calc R
C32 C 0.1706(2) 0.27711(12) 0.16339(14) 0.0198(6) Uani 1 1 d .
H32A H 0.1849 0.2983 0.2073 0.024 Uiso 1 1 calc R
C33 C 0.4358(2) 0.26588(11) 0.25984(13) 0.0140(5) Uani 1 1 d .
C34 C 0.4897(2) 0.29940(11) 0.21189(13) 0.0160(5) Uani 1 1 d .
H34A H 0.4822 0.2834 0.1656 0.019 Uiso 1 1 calc R
C35 C 0.5540(2) 0.35555(12) 0.23018(14) 0.0188(5) Uani 1 1 d .
H35A H 0.5906 0.3774 0.1968 0.023 Uiso 1 1 calc R
C36 C 0.5646(2) 0.37952(11) 0.29717(14) 0.0197(6) Uani 1 1 d .
H36A H 0.6089 0.4178 0.3101 0.024 Uiso 1 1 calc R
C37 C 0.5105(2) 0.34750(12) 0.34543(13) 0.0203(6) Uani 1 1 d .
H37A H 0.5173 0.3640 0.3914 0.024 Uiso 1 1 calc R
C38 C 0.4464(2) 0.29138(12) 0.32676(13) 0.0181(5) Uani 1 1 d .
H38A H 0.4092 0.2700 0.3602 0.022 Uiso 1 1 calc R
C39 C 0.5310(2) -0.05899(11) 0.17736(13) 0.0141(5) Uani 1 1 d .
C40 C 0.4087(2) -0.05679(12) 0.13986(13) 0.0169(5) Uani 1 1 d .
H40A H 0.3713 -0.0169 0.1264 0.020 Uiso 1 1 calc R
C41 C 0.3387(2) -0.11140(12) 0.12124(13) 0.0191(5) Uani 1 1 d .
H41A H 0.2547 -0.1088 0.0952 0.023 Uiso 1 1 calc R
C42 C 0.3925(2) -0.16980(12) 0.14096(13) 0.0176(5) Uani 1 1 d .
H42A H 0.3445 -0.2073 0.1302 0.021 Uiso 1 1 calc R
C43 C 0.5167(2) -0.17315(12) 0.17641(13) 0.0192(5) Uani 1 1 d .
H43A H 0.5546 -0.2131 0.1886 0.023 Uiso 1 1 calc R
C44 C 0.5857(2) -0.11834(11) 0.19414(13) 0.0185(5) Uani 1 1 d .
H44A H 0.6710 -0.1211 0.2180 0.022 Uiso 1 1 calc R
C45 C 0.7154(2) 0.02026(11) 0.13625(13) 0.0154(5) Uani 1 1 d .
C46 C 0.7030(2) -0.02333(13) 0.08112(13) 0.0207(6) Uani 1 1 d .
H46A H 0.6452 -0.0573 0.0787 0.025 Uiso 1 1 calc R
C47 C 0.7742(3) -0.01753(14) 0.02999(14) 0.0254(6) Uani 1 1 d .
H47A H 0.7649 -0.0476 -0.0070 0.030 Uiso 1 1 calc R
C48 C 0.8581(3) 0.03136(14) 0.03241(14) 0.0277(7) Uani 1 1 d .
H48A H 0.9062 0.0352 -0.0029 0.033 Uiso 1 1 calc R
C49 C 0.8723(3) 0.07484(13) 0.08644(15) 0.0255(6) Uani 1 1 d .
H49A H 0.9306 0.1085 0.0883 0.031 Uiso 1 1 calc R
C50 C 0.8016(2) 0.06966(12) 0.13794(14) 0.0188(5) Uani 1 1 d .
H50A H 0.8119 0.0999 0.1747 0.023 Uiso 1 1 calc R
C51 C 0.7285(2) -0.00771(11) 0.28277(13) 0.0158(5) Uani 1 1 d .
C52 C 0.6900(3) -0.04766(12) 0.33137(13) 0.0199(6) Uani 1 1 d .
H52A H 0.6084 -0.0658 0.3205 0.024 Uiso 1 1 calc R
C53 C 0.7689(3) -0.06137(12) 0.39532(14) 0.0244(6) Uani 1 1 d .
H53A H 0.7406 -0.0886 0.4276 0.029 Uiso 1 1 calc R
C54 C 0.8877(3) -0.03583(13) 0.41238(14) 0.0279(7) Uani 1 1 d .
H54A H 0.9414 -0.0452 0.4562 0.034 Uiso 1 1 calc R
C55 C 0.9278(3) 0.00370(12) 0.36483(15) 0.0256(6) Uani 1 1 d .
H55A H 1.0097 0.0214 0.3761 0.031 Uiso 1 1 calc R
C56 C 0.8497(2) 0.01775(12) 0.30096(14) 0.0205(6) Uani 1 1 d .
H56A H 0.8787 0.0451 0.2690 0.025 Uiso 1 1 calc R

loop_
_atom_site_aniso_label
_atom_site_aniso_U_11
_atom_site_aniso_U_22
_atom_site_aniso_U_33
_atom_site_aniso_U_23
_atom_site_aniso_U_13
_atom_site_aniso_U_12
Ru1 0.01043(10) 0.01216(10) 0.01144(10) -0.00023(8) 0.00161(7) -0.00064(8)
P1 0.0111(3) 0.0140(3) 0.0118(3) -0.0007(2) 0.0019(2) 0.0001(2)
P2 0.0126(3) 0.0131(3) 0.0129(3) 0.0000(2) 0.0018(2) 0.0008(2)
N1 0.0130(10) 0.0133(10) 0.0168(11) -0.0046(8) 0.0045(8) -0.0022(8)
N2 0.0185(11) 0.0184(11) 0.0134(11) 0.0010(8) 0.0046(9) 0.0018(9)
N3 0.0144(11) 0.0141(10) 0.0137(10) -0.0011(8) 0.0012(8) 0.0011(8)
N4 0.0128(10) 0.0173(10) 0.0144(11) 0.0000(8) 0.0015(8) -0.0010(8)
N5 0.0105(10) 0.0146(10) 0.0134(10) 0.0014(8) 0.0012(8) 0.0026(8)
C1 0.0160(13) 0.0190(13) 0.0225(14) -0.0067(11) 0.0073(11) -0.0028(10)
C2 0.0220(15) 0.0262(15) 0.0330(17) -0.0066(13) 0.0118(13) -0.0102(12)
C3 0.0342(18) 0.0268(16) 0.0360(18) 0.0054(13) 0.0133(14) -0.0091(13)
C4 0.0260(15) 0.0241(14) 0.0238(15) 0.0060(11) 0.0095(12) -0.0020(11)
C5 0.0206(14) 0.0152(12) 0.0217(14) -0.0007(10) 0.0086(11) 0.0022(10)
C6 0.0162(13) 0.0172(12) 0.0107(12) -0.0006(9) 0.0032(10) 0.0034(10)
C7 0.0127(12) 0.0214(13) 0.0155(13) -0.0013(10) 0.0019(10) 0.0044(10)
C8 0.0172(13) 0.0304(14) 0.0163(13) 0.0014(11) 0.0055(10) 0.0024(11)
C9 0.0193(15) 0.0448(18) 0.0125(13) -0.0017(12) 0.0002(11) 0.0048(12)
C10 0.0163(14) 0.0458(18) 0.0175(14) -0.0072(13) 0.0017(11) -0.0080(12)
C11 0.0180(14) 0.0315(15) 0.0184(14) -0.0033(11) 0.0050(11) -0.0055(11)
C12 0.0109(12) 0.0213(13) 0.0159(13) -0.0023(10) 0.0040(10) 0.0020(10)
C13 0.0116(12) 0.0177(12) 0.0168(13) -0.0011(10) 0.0028(10) 0.0037(10)
C14 0.0124(12) 0.0134(11) 0.0154(12) -0.0001(9) 0.0028(10) 0.0024(9)
C15 0.0186(14) 0.0181(13) 0.0216(14) -0.0016(10) 0.0050(11) -0.0058(10)
C16 0.0225(14) 0.0236(14) 0.0239(15) 0.0034(11) 0.0084(12) -0.0040(11)
C17 0.0212(14) 0.0219(13) 0.0156(13) 0.0023(10) 0.0065(11) 0.0015(11)
C18 0.0145(12) 0.0150(12) 0.0147(12) 0.0000(9) 0.0016(10) 0.0045(9)
C19 0.0134(13) 0.0250(14) 0.0275(15) -0.0079(11) 0.0029(11) -0.0048(10)
C20 0.0201(14) 0.0257(14) 0.0111(12) 0.0003(10) 0.0030(10) 0.0011(11)
C21 0.0175(13) 0.0117(11) 0.0155(12) -0.0002(9) 0.0047(10) 0.0012(9)
C22 0.0224(14) 0.0124(12) 0.0212(14) -0.0008(10) 0.0059(11) 0.0010(10)
C23 0.0176(14) 0.0179(13) 0.0332(16) -0.0042(11) 0.0107(12) -0.0016(10)
C24 0.0273(15) 0.0187(13) 0.0248(15) -0.0010(11) 0.0154(12) -0.0014(11)
C25 0.0263(15) 0.0208(13) 0.0168(13) 0.0009(10) 0.0094(11) 0.0014(11)
C26 0.0151(13) 0.0176(13) 0.0207(14) 0.0005(10) 0.0053(11) 0.0026(10)
C27 0.0098(12) 0.0184(12) 0.0172(13) 0.0033(10) 0.0010(10) -0.0006(9)
C28 0.0182(14) 0.0253(14) 0.0171(13) -0.0003(11) -0.0002(11) -0.0001(11)
C29 0.0247(15) 0.0374(17) 0.0173(14) -0.0006(12) -0.0033(12) -0.0028(13)
C30 0.0163(14) 0.0349(16) 0.0247(15) 0.0097(12) -0.0061(12) -0.0006(12)
C31 0.0153(13) 0.0233(14) 0.0322(16) 0.0060(12) 0.0030(12) 0.0019(11)
C32 0.0173(14) 0.0212(13) 0.0206(14) 0.0025(11) 0.0029(11) -0.0001(10)
C33 0.0099(12) 0.0150(12) 0.0166(12) -0.0002(10) 0.0014(10) 0.0011(9)
C34 0.0173(13) 0.0170(12) 0.0134(12) 0.0014(10) 0.0025(10) 0.0029(10)
C35 0.0140(13) 0.0169(13) 0.0258(15) 0.0051(10) 0.0046(11) 0.0010(10)
C36 0.0170(13) 0.0127(12) 0.0263(15) 0.0015(10) -0.0027(11) 0.0006(10)
C37 0.0252(15) 0.0187(13) 0.0141(13) -0.0025(10) -0.0029(11) -0.0003(11)
C38 0.0202(14) 0.0184(13) 0.0160(13) 0.0013(10) 0.0046(11) -0.0008(10)
C39 0.0149(12) 0.0137(12) 0.0148(12) -0.0030(9) 0.0052(10) -0.0014(9)
C40 0.0201(14) 0.0162(12) 0.0136(13) -0.0003(10) 0.0015(10) 0.0013(10)
C41 0.0133(12) 0.0231(13) 0.0191(13) 0.0005(11) -0.0006(10) -0.0016(10)
C42 0.0218(14) 0.0151(12) 0.0152(13) -0.0014(10) 0.0024(11) -0.0037(10)
C43 0.0249(14) 0.0157(13) 0.0175(13) 0.0000(10) 0.0058(11) 0.0023(10)
C44 0.0134(13) 0.0201(13) 0.0217(14) -0.0021(10) 0.0034(10) -0.0001(10)
C45 0.0122(12) 0.0183(12) 0.0156(13) 0.0028(10) 0.0029(10) 0.0045(10)
C46 0.0218(14) 0.0251(14) 0.0146(13) 0.0005(11) 0.0020(11) 0.0063(11)
C47 0.0281(16) 0.0338(16) 0.0152(14) 0.0002(11) 0.0063(12) 0.0110(13)
C48 0.0225(15) 0.0415(18) 0.0213(15) 0.0121(13) 0.0096(12) 0.0141(13)
C49 0.0160(14) 0.0269(15) 0.0340(17) 0.0134(13) 0.0062(12) 0.0064(11)
C50 0.0140(13) 0.0193(13) 0.0230(14) 0.0047(11) 0.0032(11) 0.0041(10)
C51 0.0190(13) 0.0148(12) 0.0130(12) -0.0014(9) 0.0017(10) 0.0036(10)
C52 0.0195(14) 0.0209(13) 0.0198(14) -0.0012(10) 0.0048(11) 0.0033(10)
C53 0.0339(17) 0.0224(14) 0.0172(14) 0.0016(11) 0.0063(12) 0.0074(12)
C54 0.0362(17) 0.0245(15) 0.0178(14) -0.0024(11) -0.0066(12) 0.0108(13)
C55 0.0244(15) 0.0200(14) 0.0278(16) -0.0037(11) -0.0050(12) -0.0003(11)
C56 0.0209(14) 0.0156(12) 0.0224(14) -0.0005(10) -0.0016(11) 0.0002(10)

loop_
_atom_type_symbol
_atom_type_description
_atom_type_scat_dispersion_real
_atom_type_scat_dispersion_imag
_atom_type_scat_source
C C 0.0033 0.0016 'International Tables Vol C Tables 4.2.6.8 and 6.1.1.4'
H H 0.0000 0.0000 'International Tables Vol C Tables 4.2.6.8 and 6.1.1.4'
N N 0.0061 0.0033 'International Tables Vol C Tables 4.2.6.8 and 6.1.1.4'
P P 0.1023 0.0942 'International Tables Vol C Tables 4.2.6.8 and 6.1.1.4'
Ru Ru -1.2594 0.8363 'International Tables Vol C Tables 4.2.6.8 and 6.1.1.4'

loop_
_geom_angle_atom_site_label_1
_geom_angle_atom_site_label_2
_geom_angle_atom_site_label_3
_geom_angle
H1 Ru1 N3 177.9(10)
H1 Ru1 N1 90.7(10)
N3 Ru1 N1 88.98(8)
H1 Ru1 N5 91.5(10)
N3 Ru1 N5 88.77(8)
N1 Ru1 N5 177.50(8)
H1 Ru1 P1 91.6(10)
N3 Ru1 P1 90.53(6)
N1 Ru1 P1 89.40(5)
N5 Ru1 P1 91.69(5)
H1 Ru1 P2 87.7(10)
N3 Ru1 P2 90.23(6)
N1 Ru1 P2 87.74(5)
N5 Ru1 P2 91.20(5)
P1 Ru1 P2 177.02(2)
C27 P1 C21 101.75(11)
C27 P1 C33 98.21(11)
C21 P1 C33 102.42(11)
C27 P1 Ru1 122.10(8)
C21 P1 Ru1 113.21(8)
C33 P1 Ru1 116.22(8)
C39 P2 C45 101.38(11)
C39 P2 C51 101.41(11)
C45 P2 C51 102.64(11)
C39 P2 Ru1 116.49(8)
C45 P2 Ru1 117.66(8)
C51 P2 Ru1 114.86(8)
C1 N1 C5 115.9(2)
C1 N1 Ru1 123.40(17)
C5 N1 Ru1 120.51(16)
C6 N2 C5 126.9(2)
C13 N3 C6 109.6(2)
C13 N3 Ru1 125.87(16)
C6 N3 Ru1 124.51(16)
C13 N4 C14 126.9(2)
C18 N5 C14 115.2(2)
C18 N5 Ru1 123.14(16)
C14 N5 Ru1 121.62(15)
N1 C1 C2 122.1(2)
N1 C1 C19 121.7(2)
C2 C1 C19 116.2(2)
C3 C2 C1 120.8(3)
C4 C3 C2 117.6(3)
C3 C4 C5 121.3(3)
N2 C5 N1 127.2(2)
N2 C5 C4 111.6(2)
N1 C5 C4 121.2(2)
N2 C6 N3 129.0(2)
N2 C6 C7 122.3(2)
N3 C6 C7 108.7(2)
C8 C7 C12 122.0(2)
C8 C7 C6 131.6(2)
C12 C7 C6 106.3(2)
C7 C8 C9 116.7(3)
C10 C9 C8 121.4(3)
C9 C10 C11 121.6(3)
C12 C11 C10 117.4(3)
C11 C12 C7 120.6(2)
C11 C12 C13 133.2(2)
C7 C12 C13 106.1(2)
N4 C13 N3 128.4(2)
N4 C13 C12 122.4(2)
N3 C13 C12 109.1(2)
N4 C14 N5 127.3(2)
N4 C14 C15 110.9(2)
N5 C14 C15 121.8(2)
C16 C15 C14 121.1(2)
C15 C16 C17 117.6(2)
C16 C17 C18 120.9(2)
N5 C18 C17 123.1(2)
N5 C18 C20 121.7(2)
C17 C18 C20 115.2(2)
C26 C21 C22 118.0(2)
C26 C21 P1 118.04(18)
C22 C21 P1 123.84(19)
C23 C22 C21 120.8(2)
C22 C23 C24 120.5(2)
C25 C24 C23 119.3(2)
C26 C25 C24 120.0(2)
C25 C26 C21 121.4(2)
C28 C27 C32 118.5(2)
C28 C27 P1 120.62(19)
C32 C27 P1 120.92(19)
C29 C28 C27 120.9(3)
C30 C29 C28 120.3(3)
C29 C30 C31 119.6(3)
C32 C31 C30 120.5(3)
C31 C32 C27 120.2(3)
C38 C33 C34 117.6(2)
C38 C33 P1 125.63(19)
C34 C33 P1 116.74(18)
C35 C34 C33 121.6(2)
C36 C35 C34 119.7(2)
C35 C36 C37 119.8(2)
C36 C37 C38 120.2(2)
C37 C38 C33 121.1(2)
C40 C39 C44 118.1(2)
C40 C39 P2 118.86(18)
C44 C39 P2 123.08(19)
C39 C40 C41 121.7(2)
C42 C41 C40 119.5(2)
C43 C42 C41 119.7(2)
C42 C43 C44 120.2(2)
C43 C44 C39 120.7(2)
C50 C45 C46 117.9(2)
C50 C45 P2 120.68(19)
C46 C45 P2 121.34(19)
C47 C46 C45 120.8(3)
C48 C47 C46 120.5(3)
C47 C48 C49 119.7(3)
C48 C49 C50 120.4(3)
C49 C50 C45 120.7(3)
C52 C51 C56 117.4(2)
C52 C51 P2 119.85(19)
C56 C51 P2 122.44(19)
C53 C52 C51 121.1(3)
C54 C53 C52 120.6(3)
C53 C54 C55 119.1(3)
C54 C55 C56 120.7(3)
C55 C56 C51 121.0(3)

loop_
_geom_bond_atom_site_label_1
_geom_bond_atom_site_label_2
_geom_bond_distance
Ru1 H1 1.53(3)
Ru1 N3 2.064(2)
Ru1 N1 2.138(2)
Ru1 N5 2.150(2)
Ru1 P1 2.3610(6)
Ru1 P2 2.3902(6)
P1 C27 1.838(2)
P1 C21 1.842(2)
P1 C33 1.843(2)
P2 C39 1.843(2)
P2 C45 1.846(2)
P2 C51 1.853(2)
N1 C1 1.373(3)
N1 C5 1.385(3)
N2 C6 1.292(3)
N2 C5 1.377(3)
N3 C13 1.357(3)
N3 C6 1.359(3)
N4 C13 1.303(3)
N4 C14 1.386(3)
N5 C18 1.382(3)
N5 C14 1.391(3)
C1 C2 1.387(4)
C1 C19 1.502(4)
C2 C3 1.387(4)
C3 C4 1.347(4)
C4 C5 1.410(4)
C6 C7 1.480(3)
C7 C8 1.383(3)
C7 C12 1.393(3)
C8 C9 1.395(4)
C9 C10 1.378(4)
C10 C11 1.390(4)
C11 C12 1.386(3)
C12 C13 1.474(3)
C14 C15 1.407(3)
C15 C16 1.365(4)
C16 C17 1.381(4)
C17 C18 1.382(3)
C18 C20 1.506(3)
C21 C26 1.394(3)
C21 C22 1.399(3)
C22 C23 1.384(4)
C23 C24 1.390(4)
C24 C25 1.389(4)
C25 C26 1.385(3)
C27 C28 1.390(3)
C27 C32 1.401(4)
C28 C29 1.383(4)
C29 C30 1.378(4)
C30 C31 1.385(4)
C31 C32 1.383(4)
C33 C38 1.393(3)
C33 C34 1.395(3)
C34 C35 1.388(3)
C35 C36 1.382(4)
C36 C37 1.385(4)
C37 C38 1.387(3)
C39 C40 1.381(3)
C39 C44 1.399(3)
C40 C41 1.390(3)
C41 C42 1.388(3)
C42 C43 1.386(4)
C43 C44 1.387(3)
C45 C50 1.401(3)
C45 C46 1.401(3)
C46 C47 1.388(4)
C47 C48 1.374(4)
C48 C49 1.382(4)
C49 C50 1.388(4)
C51 C52 1.396(3)
C51 C56 1.401(3)
C52 C53 1.389(4)
C53 C54 1.377(4)
C54 C55 1.384(4)
C55 C56 1.385(4)
